data_7117858
loop_
_publ_author_name
'Dominik Wendinger'
'Johanna A. Januszewski'
'Frank Hampel'
'Rik R. Tykwinski'

_publ_section_title
;
 Thermal dimerization of [n]cumulenes (n = 5, 7, 9)
;
_journal_name_full Chem.Commun.
_journal_page_first 14877
_journal_paper_doi 10.1039/C5cc05679a
_journal_volume 51
_journal_year 2015
_chemical_formula_moiety 'C72 H56, 2(C H2 Cl2)'
_chemical_formula_sum 'C74 H60 Cl4'
_chemical_formula_weight 1091.02
_chemical_name_systematic
;
 ? 
;
_space_group_crystal_system triclinic
_space_group_IT_number 2
_space_group_name_Hall '-P 1'
_space_group_name_H-M_alt 'P -1'
_symmetry_space_group_name_Hall '-P 1'
_symmetry_space_group_name_H-M 'P -1'
_atom_sites_solution_hydrogens geom
_atom_sites_solution_primary direct
_atom_sites_solution_secondary difmap
_audit_creation_date 2013-04-12
_audit_creation_method
;
  Olex2 1.2-ac2
  (compiled 2012.03.27 svn.r2268, GUI svn.r4156)
;
_audit_update_record
;
2015-05-26 deposited with the CCDC.
2015-08-07 downloaded from the CCDC.
;
_cell_angle_alpha 104.011(5)
_cell_angle_beta 90.739(4)
_cell_angle_gamma 104.207(4)
_cell_formula_units_Z 1
_cell_length_a 9.7822(5)
_cell_length_b 12.5174(6)
_cell_length_c 12.6361(8)
_cell_measurement_reflns_used 4130
_cell_measurement_temperature 173(2)
_cell_measurement_theta_max 61.8770
_cell_measurement_theta_min 3.7550
_cell_volume 1451.01(14)
_computing_cell_refinement
;
CrysAlisPro, Agilent Technologies,
Version 1.171.36.28 (release 01-02-2013 CrysAlis171 .NET)
(compiled Feb  1 2013,16:14:44)
;
_computing_data_collection
;
CrysAlisPro, Agilent Technologies,
Version 1.171.36.28 (release 01-02-2013 CrysAlis171 .NET)
(compiled Feb  1 2013,16:14:44)
;
_computing_data_reduction
;
CrysAlisPro, Agilent Technologies,
Version 1.171.36.28 (release 01-02-2013 CrysAlis171 .NET)
(compiled Feb  1 2013,16:14:44)
;
_computing_molecular_graphics
;
O. V. Dolomanov, L. J. Bourhis, R. J. Gildea, J. A. K. Howard and H. Puschmann,
OLEX2: a complete structure solution, refinement and analysis program.
J. Appl. Cryst. (2009). 42, 339-341.
;
_computing_publication_material
;
O. V. Dolomanov, L. J. Bourhis, R. J. Gildea, J. A. K. Howard and H. Puschmann,
OLEX2: a complete structure solution, refinement and analysis program.
J. Appl. Cryst. (2009). 42, 339-341.
;
_computing_structure_refinement
;
SHELXL, G.M. Sheldrick, Acta Cryst.
(2008). A64, 112-122
;
_computing_structure_solution
;
SHELXS, G.M. Sheldrick, Acta Cryst.
(2008). A64, 112-122
;
_diffrn_ambient_temperature 173.000(10)
_diffrn_detector_area_resol_mean 10.6144
_diffrn_measured_fraction_theta_full 0.9837
_diffrn_measured_fraction_theta_max 0.9527
_diffrn_measurement_details
;
  1 omega  -86.00  -34.00   1.0000    1.0000
omega____ theta____ kappa____ phi______ frames
    -        0.0000  178.0000  -30.0000 52

  2 omega  -26.00   72.00   1.0000    1.0000
omega____ theta____ kappa____ phi______ frames
    -        0.0000   57.0000 -150.0000 98

  3 omega    7.00   42.00   1.0000    2.7900
omega____ theta____ kappa____ phi______ frames
    -       82.7293  -30.0000 -150.0000 35

  4 omega   23.00  122.00   1.0000    2.7900
omega____ theta____ kappa____ phi______ frames
    -       82.7293 -125.0000  -30.0000 99

  5 omega   57.00  155.00   1.0000    2.7900
omega____ theta____ kappa____ phi______ frames
    -       82.7293   30.0000 -150.0000 98

  6 omega   54.00  149.00   1.0000    2.7900
omega____ theta____ kappa____ phi______ frames
    -       82.7293   30.0000  120.0000 95

  7 omega   10.00   99.00   1.0000    2.7900
omega____ theta____ kappa____ phi______ frames
    -       82.7293  -45.0000  -60.0000 89

  8 omega   56.00   98.00   1.0000    2.7900
omega____ theta____ kappa____ phi______ frames
    -       82.7293 -125.0000  120.0000 42

  9 omega   19.00  115.00   1.0000    2.7900
omega____ theta____ kappa____ phi______ frames
    -       82.7293  -77.0000  120.0000 96
;
_diffrn_measurement_device_type 'SuperNova, Dual, Cu at zero, Atlas'
_diffrn_measurement_method '\w scans'
_diffrn_orient_matrix_UB_11 0.0620895000
_diffrn_orient_matrix_UB_12 -0.1021834000
_diffrn_orient_matrix_UB_13 -0.0460138000
_diffrn_orient_matrix_UB_21 -0.0545971000
_diffrn_orient_matrix_UB_22 -0.0052352000
_diffrn_orient_matrix_UB_23 -0.1165242000
_diffrn_orient_matrix_UB_31 0.1404025000
_diffrn_orient_matrix_UB_32 0.0821681000
_diffrn_orient_matrix_UB_33 -0.0137175000
_diffrn_radiation_monochromator mirror
_diffrn_radiation_type 'Cu K\a'
_diffrn_radiation_wavelength 1.5418
_diffrn_reflns_av_R_equivalents 0.0315
_diffrn_reflns_av_unetI/netI 0.0429
_diffrn_reflns_limit_h_max 10
_diffrn_reflns_limit_h_min -6
_diffrn_reflns_limit_k_max 13
_diffrn_reflns_limit_k_min -14
_diffrn_reflns_limit_l_max 14
_diffrn_reflns_limit_l_min -13
_diffrn_reflns_number 6450
_diffrn_reflns_theta_full 61.96
_diffrn_reflns_theta_max 61.96
_diffrn_reflns_theta_min 3.77
_diffrn_source 'SuperNova (Cu) X-ray Source'
_exptl_absorpt_coefficient_mu 2.181
_exptl_absorpt_correction_T_max 1.00000
_exptl_absorpt_correction_T_min 0.81730
_exptl_absorpt_correction_type multi-scan
_exptl_absorpt_process_details
;
CrysAlisPro, Agilent Technologies,
Version 1.171.36.28 (release 01-02-2013 CrysAlis171 .NET)
(compiled Feb  1 2013,16:14:44)
Empirical absorption correction using spherical harmonics,
 implemented in SCALE3 ABSPACK scaling algorithm.
;
_exptl_crystal_density_diffrn 1.249
_exptl_crystal_density_method 'not measured'
_exptl_crystal_F_000 572
_exptl_crystal_recrystallization_method 'Re-crystallisation from solvent: '
_exptl_crystal_size_max 0.2648
_exptl_crystal_size_mid 0.1574
_exptl_crystal_size_min 0.1046
_refine_diff_density_max 0.428
_refine_diff_density_min -0.542
_refine_diff_density_rms 0.052
_refine_ls_extinction_method none
_refine_ls_goodness_of_fit_ref 1.048
_refine_ls_hydrogen_treatment mixed
_refine_ls_matrix_type full
_refine_ls_number_parameters 356
_refine_ls_number_reflns 4350
_refine_ls_number_restraints 0
_refine_ls_restrained_S_all 1.048
_refine_ls_R_factor_all 0.0580
_refine_ls_R_factor_gt 0.0529
_refine_ls_shift/su_max 0.001
_refine_ls_shift/su_mean 0.000
_refine_ls_structure_factor_coef Fsqd
_refine_ls_weighting_details 'calc w=1/[\s^2^(Fo^2^)+(0.0812P)^2^+0.6294P] where P=(Fo^2^+2Fc^2^)/3'
_refine_ls_weighting_scheme calc
_refine_ls_wR_factor_gt 0.1402
_refine_ls_wR_factor_ref 0.1474
_reflns_number_gt 3828
_reflns_number_total 4350
_reflns_threshold_expression >2sigma(I)
_cod_data_source_file c5cc05679a2.cif
_cod_data_source_block dw07
_cod_original_cell_volume 1451.00(14)
_cod_database_code 7117858
_chemical_oxdiff_formula 'C36 H28'
_reflns_odcompleteness_completeness 98.37
_reflns_odcompleteness_iscentric 1
_reflns_odcompleteness_theta 58.86

loop_
_space_group_symop_id
_space_group_symop_operation_xyz
1 'x, y, z'
2 '-x, -y, -z'

loop_
_atom_site_label
_atom_site_type_symbol
_atom_site_fract_x
_atom_site_fract_y
_atom_site_fract_z
_atom_site_U_iso_or_equiv
_atom_site_adp_type
_atom_site_occupancy
_atom_site_symmetry_multiplicity
_atom_site_calc_flag
_atom_site_refinement_flags
_atom_site_disorder_assembly
_atom_site_disorder_group
C1 C 0.0570(2) 0.42432(18) 0.31266(17) 0.0249(5) Uani 1 1 d . . .
C2 C 0.1830(2) 0.44300(18) 0.36168(17) 0.0260(5) Uani 1 1 d . . .
C3 C 0.3075(2) 0.45270(17) 0.40994(17) 0.0240(5) Uani 1 1 d . . .
C4 C 0.3662(2) 0.53069(18) 0.51220(17) 0.0251(5) Uani 1 1 d . . .
C5 C 0.4561(2) 0.58266(18) 0.58501(17) 0.0253(5) Uani 1 1 d . . .
C6 C 0.5940(2) 0.61989(17) 0.64109(17) 0.0244(5) Uani 1 1 d . . .
C7 C 0.6394(2) 0.71017(18) 0.72335(18) 0.0270(5) Uani 1 1 d . . .
C8 C 0.6966(2) 0.80406(17) 0.79822(17) 0.0242(5) Uani 1 1 d . . .
C11 C -0.0586(2) 0.33297(18) 0.33793(18) 0.0280(5) Uani 1 1 d . . .
C12 C -0.0798(3) 0.3334(2) 0.4476(2) 0.0376(6) Uani 1 1 d . . .
H12 H -0.0229 0.3928 0.5041 0.045 Uiso 1 1 calc R . .
C13 C -0.1816(3) 0.2490(3) 0.4746(3) 0.0507(7) Uani 1 1 d . . .
H13 H -0.1971 0.2512 0.5491 0.061 Uiso 1 1 calc R . .
C14 C -0.2608(3) 0.1614(2) 0.3924(3) 0.0549(8) Uani 1 1 d . . .
H14 H -0.3303 0.1022 0.4105 0.066 Uiso 1 1 calc R . .
C15 C -0.2403(3) 0.1585(2) 0.2841(3) 0.0495(7) Uani 1 1 d . . .
H15 H -0.2960 0.0971 0.2288 0.059 Uiso 1 1 calc R . .
C16 C -0.1388(2) 0.2444(2) 0.2538(2) 0.0362(6) Uani 1 1 d . . .
C17 C -0.1137(3) 0.2355(2) 0.1362(2) 0.0468(7) Uani 1 1 d . . .
H17A H -0.1557 0.2888 0.1102 0.070 Uiso 1 1 calc R . .
H17B H -0.1572 0.1576 0.0932 0.070 Uiso 1 1 calc R . .
H17C H -0.0118 0.2542 0.1280 0.070 Uiso 1 1 calc R . .
C21 C 0.0242(2) 0.49529(17) 0.24144(17) 0.0262(5) Uani 1 1 d . . .
C22 C -0.1066(2) 0.5209(2) 0.24778(19) 0.0328(5) Uani 1 1 d . . .
H22 H -0.1715 0.4913 0.2953 0.039 Uiso 1 1 calc R . .
C23 C -0.1443(3) 0.5887(2) 0.1861(2) 0.0392(6) Uani 1 1 d . . .
H23 H -0.2339 0.6057 0.1914 0.047 Uiso 1 1 calc R . .
C24 C -0.0494(3) 0.6312(2) 0.1167(2) 0.0426(6) Uani 1 1 d . . .
H24 H -0.0730 0.6786 0.0748 0.051 Uiso 1 1 calc R . .
C25 C 0.0793(3) 0.6047(2) 0.1086(2) 0.0397(6) Uani 1 1 d . . .
H25 H 0.1422 0.6331 0.0594 0.048 Uiso 1 1 calc R . .
C26 C 0.1204(2) 0.53741(19) 0.17008(19) 0.0310(5) Uani 1 1 d . . .
C27 C 0.2611(3) 0.5100(2) 0.1552(2) 0.0432(6) Uani 1 1 d . . .
H27A H 0.3291 0.5589 0.2155 0.065 Uiso 1 1 calc R . .
H27B H 0.2951 0.5231 0.0857 0.065 Uiso 1 1 calc R . .
H27C H 0.2508 0.4299 0.1546 0.065 Uiso 1 1 calc R . .
C31 C 0.7021(2) 0.81266(17) 0.91790(17) 0.0253(5) Uani 1 1 d . . .
C32 C 0.8212(2) 0.88630(19) 0.98174(18) 0.0311(5) Uani 1 1 d . . .
H32 H 0.8929 0.9297 0.9479 0.037 Uiso 1 1 calc R . .
C33 C 0.8372(3) 0.8976(2) 1.09295(19) 0.0362(6) Uani 1 1 d . . .
H33 H 0.9195 0.9477 1.1350 0.043 Uiso 1 1 calc R . .
C34 C 0.7325(3) 0.8354(2) 1.14239(19) 0.0380(6) Uani 1 1 d . . .
H34 H 0.7424 0.8424 1.2188 0.046 Uiso 1 1 calc R . .
C35 C 0.6138(3) 0.7630(2) 1.08067(19) 0.0366(6) Uani 1 1 d . . .
H35 H 0.5425 0.7208 1.1158 0.044 Uiso 1 1 calc R . .
C36 C 0.5950(2) 0.74976(19) 0.96806(18) 0.0295(5) Uani 1 1 d . . .
C37 C 0.4610(3) 0.6703(2) 0.9058(2) 0.0472(7) Uani 1 1 d . . .
H37A H 0.4257 0.7061 0.8541 0.071 Uiso 1 1 calc R . .
H37B H 0.3894 0.6542 0.9573 0.071 Uiso 1 1 calc R . .
H37C H 0.4808 0.5989 0.8658 0.071 Uiso 1 1 calc R . .
C39 C 0.4025(3) 0.1710(3) 0.5229(2) 0.0564(8) Uani 1 1 d . . .
H39A H 0.4648 0.2115 0.4761 0.068 Uiso 1 1 calc R . .
H39B H 0.3440 0.0988 0.4753 0.068 Uiso 1 1 calc R . .
C41 C 0.7686(2) 0.90655(18) 0.75804(17) 0.0258(5) Uani 1 1 d . . .
C42 C 0.8738(2) 0.8956(2) 0.68596(18) 0.0322(5) Uani 1 1 d . . .
H42 H 0.8976 0.8248 0.6637 0.039 Uiso 1 1 calc R . .
C43 C 0.9443(3) 0.9867(2) 0.6461(2) 0.0435(6) Uani 1 1 d . . .
H43 H 1.0166 0.9784 0.5976 0.052 Uiso 1 1 calc R . .
C44 C 0.9088(3) 1.0885(2) 0.6773(2) 0.0490(7) Uani 1 1 d . . .
H44 H 0.9569 1.1514 0.6509 0.059 Uiso 1 1 calc R . .
C45 C 0.8028(3) 1.0996(2) 0.7474(2) 0.0475(7) Uani 1 1 d . . .
H45 H 0.7784 1.1703 0.7673 0.057 Uiso 1 1 calc R . .
C46 C 0.7302(2) 1.00972(19) 0.7899(2) 0.0352(6) Uani 1 1 d . . .
C47 C 0.6146(3) 1.0248(2) 0.8649(2) 0.0491(7) Uani 1 1 d . . .
H47A H 0.5392 0.9539 0.8496 0.074 Uiso 1 1 calc R . .
H47B H 0.5761 1.0865 0.8528 0.074 Uiso 1 1 calc R . .
H47C H 0.6530 1.0437 0.9410 0.074 Uiso 1 1 calc R . .
Cl1 Cl 0.50774(8) 0.13977(7) 0.61945(6) 0.0579(2) Uani 1 1 d . . .
Cl2 Cl 0.29193(10) 0.25467(7) 0.58386(6) 0.0657(3) Uani 1 1 d . . .

loop_
_atom_site_aniso_label
_atom_site_aniso_U_11
_atom_site_aniso_U_22
_atom_site_aniso_U_33
_atom_site_aniso_U_23
_atom_site_aniso_U_13
_atom_site_aniso_U_12
C1 0.0230(11) 0.0279(11) 0.0220(10) 0.0039(9) -0.0006(8) 0.0057(9)
C2 0.0265(12) 0.0267(11) 0.0219(11) 0.0042(9) 0.0006(9) 0.0031(9)
C3 0.0208(11) 0.0262(11) 0.0217(11) 0.0042(9) -0.0024(8) 0.0021(8)
C4 0.0221(11) 0.0279(11) 0.0230(11) 0.0029(9) -0.0009(9) 0.0056(9)
C5 0.0235(11) 0.0262(11) 0.0229(11) 0.0021(9) 0.0018(9) 0.0045(9)
C6 0.0233(11) 0.0257(11) 0.0199(10) 0.0026(9) -0.0027(8) 0.0015(9)
C7 0.0234(11) 0.0301(12) 0.0258(11) 0.0065(10) -0.0024(9) 0.0045(9)
C8 0.0226(11) 0.0260(11) 0.0207(11) 0.0007(9) -0.0036(8) 0.0052(9)
C11 0.0206(11) 0.0314(12) 0.0339(12) 0.0108(10) 0.0005(9) 0.0075(9)
C12 0.0346(13) 0.0458(14) 0.0389(14) 0.0179(11) 0.0067(11) 0.0148(11)
C13 0.0487(16) 0.0589(18) 0.0605(18) 0.0352(15) 0.0210(14) 0.0228(14)
C14 0.0437(16) 0.0444(16) 0.085(2) 0.0335(16) 0.0151(16) 0.0097(13)
C15 0.0304(14) 0.0381(14) 0.075(2) 0.0105(14) -0.0035(13) 0.0032(11)
C16 0.0234(12) 0.0324(13) 0.0501(15) 0.0067(11) -0.0042(10) 0.0065(10)
C17 0.0438(15) 0.0442(15) 0.0416(15) -0.0027(12) -0.0102(12) 0.0054(12)
C21 0.0272(11) 0.0247(11) 0.0230(11) 0.0029(9) -0.0040(9) 0.0033(9)
C22 0.0321(12) 0.0362(13) 0.0289(12) 0.0058(10) -0.0019(10) 0.0094(10)
C23 0.0443(15) 0.0366(13) 0.0388(14) 0.0062(11) -0.0059(11) 0.0181(11)
C24 0.0631(18) 0.0328(13) 0.0358(14) 0.0104(11) -0.0032(12) 0.0180(12)
C25 0.0523(16) 0.0337(13) 0.0345(13) 0.0132(11) 0.0039(11) 0.0091(11)
C26 0.0346(13) 0.0271(11) 0.0292(12) 0.0074(9) 0.0011(10) 0.0038(9)
C27 0.0363(14) 0.0552(16) 0.0435(15) 0.0238(13) 0.0109(12) 0.0101(12)
C31 0.0275(11) 0.0251(11) 0.0215(11) 0.0018(9) 0.0002(9) 0.0075(9)
C32 0.0337(12) 0.0313(12) 0.0232(11) 0.0037(9) -0.0032(9) 0.0023(10)
C33 0.0408(14) 0.0380(13) 0.0239(12) 0.0037(10) -0.0081(10) 0.0035(11)
C34 0.0509(15) 0.0429(14) 0.0231(12) 0.0095(10) 0.0025(11) 0.0162(12)
C35 0.0406(14) 0.0415(14) 0.0307(13) 0.0116(11) 0.0112(11) 0.0130(11)
C36 0.0271(12) 0.0321(12) 0.0294(12) 0.0064(10) 0.0048(9) 0.0089(9)
C37 0.0304(14) 0.0570(17) 0.0445(15) 0.0106(13) 0.0048(11) -0.0047(12)
C39 0.066(2) 0.071(2) 0.0385(16) 0.0188(14) 0.0034(14) 0.0237(16)
C41 0.0252(11) 0.0272(11) 0.0204(10) 0.0030(9) -0.0084(9) 0.0017(9)
C42 0.0327(12) 0.0371(13) 0.0247(12) 0.0087(10) -0.0034(9) 0.0045(10)
C43 0.0396(14) 0.0552(17) 0.0335(13) 0.0204(12) -0.0051(11) -0.0004(12)
C44 0.0449(16) 0.0471(16) 0.0543(17) 0.0297(13) -0.0142(14) -0.0052(13)
C45 0.0525(17) 0.0301(13) 0.0572(17) 0.0125(12) -0.0220(14) 0.0053(12)
C46 0.0339(13) 0.0316(12) 0.0354(13) 0.0022(10) -0.0132(10) 0.0068(10)
C47 0.0481(16) 0.0446(15) 0.0525(17) -0.0025(13) -0.0043(13) 0.0228(13)
Cl1 0.0518(4) 0.0807(5) 0.0474(4) 0.0317(4) -0.0003(3) 0.0131(4)
Cl2 0.0892(6) 0.0789(6) 0.0455(4) 0.0251(4) 0.0183(4) 0.0420(5)

loop_
_atom_type_symbol
_atom_type_description
_atom_type_scat_dispersion_real
_atom_type_scat_dispersion_imag
_atom_type_scat_source
C C 0.0181 0.0091 'International Tables Vol C Tables 4.2.6.8 and 6.1.1.4'
H H 0.0000 0.0000 'International Tables Vol C Tables 4.2.6.8 and 6.1.1.4'
Cl Cl 0.3639 0.7018 'International Tables Vol C Tables 4.2.6.8 and 6.1.1.4'

loop_
_exptl_crystal_face_index_h
_exptl_crystal_face_index_k
_exptl_crystal_face_index_l
_exptl_crystal_face_perp_dist
_exptl_oxdiff_crystal_face_indexfrac_h
_exptl_oxdiff_crystal_face_indexfrac_k
_exptl_oxdiff_crystal_face_indexfrac_l
_exptl_oxdiff_crystal_face_x
_exptl_oxdiff_crystal_face_y
_exptl_oxdiff_crystal_face_z
6 -1 1 0.1085 6.2258 -0.8876 0.7445 0.4430 -0.4220 0.7910
0 7 -5 0.0649 0.2490 7.3235 -4.6501 -0.5189 0.4899 0.7005
-6 1 -1 0.1288 -6.2447 1.4286 -1.0892 -0.4836 0.4604 -0.7444
0 -7 5 0.0860 0.2561 -7.4418 4.7399 0.5582 -0.5273 -0.6405
2 0 7 0.0529 2.3195 0.4805 6.9281 -0.2239 -0.9364 0.2701
0 -1 8 0.0569 0.1083 -1.3831 8.1699 -0.2279 -0.9507 -0.2105
-1 1 -8 0.0476 -0.9061 0.7511 -7.9472 0.2327 0.9716 0.0435
6 -2 -3 0.1058 6.0366 -1.5803 -2.6239 0.6570 -0.0156 0.7537
0 -8 0 0.0738 0.2766 -7.7897 0.4033 0.7946 -0.0213 -0.6068
-6 1 3 0.1178 -6.0175 0.7930 2.6687 -0.5774 0.0134 -0.8163
1 7 -1 0.0615 0.9179 7.4248 -0.9190 -0.6594 0.0181 0.7516
1 0 -8 0.0608 0.8763 0.0243 -7.9465 0.4176 0.8780 0.2340
-1 -1 -7 0.0577 -0.7742 -1.3775 -7.2645 0.4270 0.8960 -0.1222
-5 -4 3 0.1235 -4.5753 -3.7703 3.1083 -0.0418 -0.0927 -0.9948
0 1 8 0.0575 -0.0125 0.7211 7.7130 -0.4294 -0.9018 -0.0483

loop_
_geom_angle_atom_site_label_1
_geom_angle_atom_site_label_2
_geom_angle_atom_site_label_3
_geom_angle
_geom_angle_site_symmetry_1
_geom_angle_site_symmetry_3
C2 C1 C11 117.1(2) . .
C2 C1 C21 122.80(19) . .
C21 C1 C11 119.93(18) . .
C1 C2 C3 175.3(2) . .
C2 C3 C4 125.3(2) . .
C2 C3 C6 122.01(19) . 2_666
C4 C3 C6 112.70(17) . 2_666
C5 C4 C3 156.8(2) . .
C4 C5 C6 156.9(2) . .
C5 C6 C3 112.66(17) . 2_666
C7 C6 C3 121.28(19) . 2_666
C7 C6 C5 125.9(2) . .
C8 C7 C6 173.2(2) . .
C7 C8 C31 124.0(2) . .
C7 C8 C41 116.69(19) . .
C31 C8 C41 119.20(17) . .
C12 C11 C1 119.0(2) . .
C16 C11 C1 120.6(2) . .
C16 C11 C12 120.2(2) . .
C13 C12 C11 121.0(3) . .
C14 C13 C12 119.2(3) . .
C13 C14 C15 120.7(3) . .
C14 C15 C16 121.5(3) . .
C11 C16 C15 117.3(2) . .
C11 C16 C17 122.4(2) . .
C15 C16 C17 120.2(2) . .
C22 C21 C1 117.72(19) . .
C22 C21 C26 119.7(2) . .
C26 C21 C1 122.56(19) . .
C23 C22 C21 121.4(2) . .
C24 C23 C22 119.0(2) . .
C25 C24 C23 119.9(2) . .
C24 C25 C26 122.3(2) . .
C21 C26 C27 123.0(2) . .
C25 C26 C21 117.6(2) . .
C25 C26 C27 119.4(2) . .
C32 C31 C8 117.43(19) . .
C32 C31 C36 119.3(2) . .
C36 C31 C8 123.27(19) . .
C33 C32 C31 121.5(2) . .
C32 C33 C34 119.3(2) . .
C35 C34 C33 119.9(2) . .
C34 C35 C36 122.0(2) . .
C31 C36 C37 122.9(2) . .
C35 C36 C31 118.0(2) . .
C35 C36 C37 119.1(2) . .
Cl2 C39 Cl1 112.60(16) . .
C42 C41 C8 118.15(19) . .
C42 C41 C46 120.2(2) . .
C46 C41 C8 121.7(2) . .
C43 C42 C41 121.0(2) . .
C44 C43 C42 119.5(3) . .
C43 C44 C45 119.9(2) . .
C44 C45 C46 122.2(3) . .
C41 C46 C45 117.2(2) . .
C41 C46 C47 122.2(2) . .
C45 C46 C47 120.6(2) . .

loop_
_geom_bond_atom_site_label_1
_geom_bond_atom_site_label_2
_geom_bond_distance
_geom_bond_site_symmetry_2
C1 C2 1.313(3) .
C1 C11 1.497(3) .
C1 C21 1.491(3) .
C2 C3 1.320(3) .
C3 C4 1.431(3) .
C3 C6 1.527(3) 2_666
C4 C5 1.204(3) .
C5 C6 1.431(3) .
C6 C3 1.527(3) 2_666
C6 C7 1.314(3) .
C7 C8 1.310(3) .
C8 C31 1.489(3) .
C8 C41 1.510(3) .
C11 C12 1.403(3) .
C11 C16 1.398(3) .
C12 C13 1.375(4) .
C13 C14 1.375(4) .
C14 C15 1.379(5) .
C15 C16 1.405(4) .
C16 C17 1.491(4) .
C21 C22 1.392(3) .
C21 C26 1.409(3) .
C22 C23 1.391(3) .
C23 C24 1.385(4) .
C24 C25 1.378(4) .
C25 C26 1.396(3) .
C26 C27 1.502(4) .
C31 C32 1.395(3) .
C31 C36 1.405(3) .
C32 C33 1.381(3) .
C33 C34 1.381(4) .
C34 C35 1.377(4) .
C35 C36 1.396(3) .
C36 C37 1.511(3) .
C39 Cl1 1.760(3) .
C39 Cl2 1.745(3) .
C41 C42 1.393(3) .
C41 C46 1.401(3) .
C42 C43 1.389(3) .
C43 C44 1.371(4) .
C44 C45 1.383(4) .
C45 C46 1.403(4) .
C46 C47 1.502(4) .
